data_4001091
loop_
_publ_author_name
'Zafiropoulos, Nicholas A.'
'Choi, E-Joon'
'Dingemans, Theo'
'Lin, Wenbin'
'Samulski, Edward T.'

_publ_section_title
;
 New All-Aromatic Liquid Crystal Architectures
;
_journal_issue 12
_journal_name_full 'Chemistry of Materials'
_journal_page_first 3821
_journal_paper_doi 10.1021/cm701862w
_journal_volume 20
_journal_year 2008
_chemical_formula_sum 'C0.63 H0.38 N0.13 O0.06'
_chemical_formula_weight 10.64
_chemical_name_systematic
; 
 ? 
;
_space_group_IT_number 14
_symmetry_space_group_name_Hall '-P 2yn'
_symmetry_space_group_name_H-M 'P 1 21/n 1'
_atom_sites_solution_hydrogens geom
_atom_sites_solution_primary direct
_atom_sites_solution_secondary difmap
_audit_creation_method SHELXL-97
_cell_angle_alpha 90.00
_cell_angle_beta 97.467(2)
_cell_angle_gamma 90.00
_cell_formula_units_Z 48
_cell_length_a 7.5018(7)
_cell_length_b 12.1160(12)
_cell_length_c 26.764(2)
_cell_measurement_temperature 173(2)
_cell_volume 2412.0(4)
_computing_structure_refinement 'SHELXL-97 (Sheldrick, 1997)'
_computing_structure_solution 'SHELXS-97 (Sheldrick, 1990)'
_diffrn_ambient_temperature 173(2)
_diffrn_measured_fraction_theta_full 0.867
_diffrn_measured_fraction_theta_max 0.867
_diffrn_radiation_monochromator graphite
_diffrn_radiation_source 'fine-focus sealed tube'
_diffrn_radiation_type MoK\a
_diffrn_radiation_wavelength 0.71073
_diffrn_reflns_av_R_equivalents 0.0635
_diffrn_reflns_av_sigmaI/netI 0.0668
_diffrn_reflns_limit_h_max 9
_diffrn_reflns_limit_h_min -9
_diffrn_reflns_limit_k_max 14
_diffrn_reflns_limit_k_min -15
_diffrn_reflns_limit_l_max 27
_diffrn_reflns_limit_l_min -30
_diffrn_reflns_number 9994
_diffrn_reflns_theta_full 28.02
_diffrn_reflns_theta_max 28.02
_diffrn_reflns_theta_min 1.85
_exptl_absorpt_coefficient_mu 0.024
_exptl_crystal_density_diffrn 0.351
_exptl_crystal_density_method 'not measured'
_exptl_crystal_F_000 264
_refine_diff_density_max 0.216
_refine_diff_density_min -0.221
_refine_diff_density_rms 0.050
_refine_ls_extinction_coef 0.0035(8)
_refine_ls_extinction_expression Fc^*^=kFc[1+0.001xFc^2^\l^3^/sin(2\q)]^-1/4^
_refine_ls_extinction_method SHELXL
_refine_ls_goodness_of_fit_ref 0.994
_refine_ls_hydrogen_treatment mixed
_refine_ls_matrix_type full
_refine_ls_number_parameters 425
_refine_ls_number_reflns 5046
_refine_ls_number_restraints 0
_refine_ls_restrained_S_all 0.994
_refine_ls_R_factor_all 0.0901
_refine_ls_R_factor_gt 0.0515
_refine_ls_shift/su_max 0.000
_refine_ls_shift/su_mean 0.000
_refine_ls_structure_factor_coef Fsqd
_refine_ls_weighting_details 'calc w=1/[\s^2^(Fo^2^)+(0.0691P)^2^+0.0000P] where P=(Fo^2^+2Fc^2^)/3'
_refine_ls_weighting_scheme calc
_refine_ls_wR_factor_gt 0.1223
_refine_ls_wR_factor_ref 0.1384
_reflns_number_gt 3288
_reflns_number_total 5046
_reflns_threshold_expression >2sigma(I)
_cod_data_source_file cm701862w-file002.cif
_cod_data_source_block c04137
_cod_database_code 4001091

loop_
_symmetry_equiv_pos_as_xyz
'x, y, z'
'-x+1/2, y+1/2, -z+1/2'
'-x, -y, -z'
'x-1/2, -y-1/2, z-1/2'

loop_
_atom_site_label
_atom_site_type_symbol
_atom_site_fract_x
_atom_site_fract_y
_atom_site_fract_z
_atom_site_U_iso_or_equiv
_atom_site_adp_type
_atom_site_occupancy
_atom_site_symmetry_multiplicity
_atom_site_calc_flag
C1 C -0.0235(3) 0.24180(16) -0.01358(8) 0.0260(5) Uani 1 1 d
O1 O 0.21972(17) 0.37883(11) 0.12601(5) 0.0266(3) Uani 1 1 d
N1 N 0.3613(2) 0.50570(15) 0.08668(8) 0.0367(5) Uani 1 1 d
O2 O -0.16958(17) 0.09115(11) 0.02591(5) 0.0272(3) Uani 1 1 d
C2 C 0.0592(3) 0.28190(17) 0.03258(9) 0.0266(5) Uani 1 1 d
H2 H 0.045(3) 0.2460(17) 0.0641(8) 0.025(5) Uiso 1 1 d
N2 N 0.4068(3) 0.52029(16) 0.13852(8) 0.0393(5) Uani 1 1 d
N3 N -0.1684(2) 0.07831(14) -0.05667(7) 0.0319(5) Uani 1 1 d
O3 O 0.20337(18) 0.54997(11) -0.10183(5) 0.0289(4) Uani 1 1 d
C3 C 0.1629(3) 0.37720(16) 0.03394(8) 0.0266(5) Uani 1 1 d
N4 N -0.2529(2) -0.01605(14) -0.04013(7) 0.0326(5) Uani 1 1 d
C4 C 0.1835(3) 0.43287(17) -0.01061(9) 0.0281(5) Uani 1 1 d
H1 H 0.257(2) 0.4957(17) -0.0107(7) 0.019(5) Uiso 1 1 d
C5 C 0.0987(3) 0.39325(16) -0.05651(8) 0.0270(5) Uani 1 1 d
N5 N 0.0581(2) 0.41993(15) -0.14892(7) 0.0343(5) Uani 1 1 d
N6 N 0.1083(2) 0.50350(15) -0.18084(7) 0.0341(5) Uani 1 1 d
C6 C -0.0052(3) 0.29817(17) -0.05804(9) 0.0283(5) Uani 1 1 d
H3 H -0.066(3) 0.266(2) -0.0891(9) 0.043(7) Uiso 1 1 d
C7 C 0.2519(3) 0.42244(17) 0.08105(8) 0.0277(5) Uani 1 1 d
C8 C 0.3214(3) 0.44498(17) 0.16036(9) 0.0311(5) Uani 1 1 d
C9 C 0.3232(3) 0.42626(19) 0.21395(9) 0.0340(5) Uani 1 1 d
C10 C 0.4059(4) 0.5041(2) 0.24733(11) 0.0521(7) Uani 1 1 d
H4 H 0.464(4) 0.567(3) 0.2323(13) 0.083(10) Uiso 1 1 d
C11 C 0.4036(5) 0.4900(3) 0.29845(13) 0.0709(10) Uani 1 1 d
H5 H 0.452(5) 0.544(3) 0.3198(15) 0.105(13) Uiso 1 1 d
C12 C 0.3256(5) 0.3982(3) 0.31650(13) 0.0663(9) Uani 1 1 d
H6 H 0.321(4) 0.395(2) 0.3529(13) 0.070(9) Uiso 1 1 d
C13 C 0.2483(5) 0.3204(3) 0.28344(12) 0.0611(8) Uani 1 1 d
H7 H 0.192(4) 0.263(3) 0.2928(12) 0.070(10) Uiso 1 1 d
C14 C 0.2447(3) 0.3332(2) 0.23203(10) 0.0453(6) Uani 1 1 d
H8 H 0.182(4) 0.283(3) 0.2053(12) 0.077(10) Uiso 1 1 d
C15 C -0.1231(3) 0.13776(16) -0.01697(8) 0.0259(5) Uani 1 1 d
C16 C -0.2509(2) -0.00510(16) 0.00795(9) 0.0266(5) Uani 1 1 d
C17 C -0.3147(3) -0.08144(16) 0.04380(9) 0.0280(5) Uani 1 1 d
C18 C -0.2703(3) -0.0683(2) 0.09443(10) 0.0395(6) Uani 1 1 d
H9 H -0.192(3) -0.011(2) 0.1076(10) 0.050(7) Uiso 1 1 d
C19 C -0.3278(4) -0.1451(2) 0.12799(12) 0.0505(7) Uani 1 1 d
H10 H -0.303(3) -0.132(2) 0.1648(12) 0.065(9) Uiso 1 1 d
C20 C -0.4309(3) -0.2336(2) 0.10934(13) 0.0494(7) Uani 1 1 d
H11 H -0.469(3) -0.291(2) 0.1321(9) 0.043(7) Uiso 1 1 d
C21 C -0.4760(3) -0.2472(2) 0.05787(12) 0.0434(7) Uani 1 1 d
H12 H -0.546(3) -0.312(2) 0.0452(9) 0.043(7) Uiso 1 1 d
C22 C -0.4196(3) -0.17190(18) 0.02496(11) 0.0360(6) Uani 1 1 d
H13 H -0.454(3) -0.1834(18) -0.0103(9) 0.029(6) Uiso 1 1 d
C23 C 0.1165(3) 0.45047(16) -0.10342(9) 0.0272(5) Uani 1 1 d
C24 C 0.1925(3) 0.57698(17) -0.15184(8) 0.0274(5) Uani 1 1 d
C25 C 0.2725(3) 0.68012(17) -0.16642(9) 0.0301(5) Uani 1 1 d
C26 C 0.2501(3) 0.7093(2) -0.21721(10) 0.0400(6) Uani 1 1 d
H14 H 0.172(3) 0.664(2) -0.2414(9) 0.041(7) Uiso 1 1 d
C27 C 0.3294(4) 0.8044(2) -0.23244(12) 0.0476(7) Uani 1 1 d
H15 H 0.309(3) 0.824(2) -0.2700(11) 0.065(9) Uiso 1 1 d
C28 C 0.4311(4) 0.8702(2) -0.19758(12) 0.0496(7) Uani 1 1 d
H16 H 0.487(3) 0.932(2) -0.2090(10) 0.051(7) Uiso 1 1 d
C29 C 0.4542(4) 0.8413(2) -0.14708(12) 0.0472(7) Uani 1 1 d
H17 H 0.525(3) 0.883(2) -0.1246(10) 0.046(7) Uiso 1 1 d
C30 C 0.3745(3) 0.74648(19) -0.13125(10) 0.0372(6) Uani 1 1 d
H18 H 0.391(3) 0.7237(17) -0.0951(9) 0.028(6) Uiso 1 1 d

loop_
_atom_site_aniso_label
_atom_site_aniso_U_11
_atom_site_aniso_U_22
_atom_site_aniso_U_33
_atom_site_aniso_U_23
_atom_site_aniso_U_13
_atom_site_aniso_U_12
C1 0.0297(10) 0.0237(10) 0.0250(14) -0.0006(9) 0.0054(9) 0.0031(8)
O1 0.0340(7) 0.0284(7) 0.0168(9) 0.0006(6) 0.0008(6) -0.0017(6)
N1 0.0450(10) 0.0349(10) 0.0283(13) 0.0035(9) -0.0025(9) -0.0097(9)
O2 0.0340(7) 0.0240(7) 0.0234(9) 0.0002(6) 0.0032(6) -0.0021(6)
C2 0.0318(10) 0.0260(10) 0.0227(15) 0.0016(9) 0.0063(9) 0.0045(8)
N2 0.0472(11) 0.0363(11) 0.0317(14) 0.0036(9) -0.0044(9) -0.0082(9)
N3 0.0403(10) 0.0271(9) 0.0282(13) 0.0001(8) 0.0034(9) -0.0010(8)
O3 0.0385(8) 0.0279(8) 0.0209(10) 0.0015(6) 0.0068(7) 0.0005(6)
C3 0.0308(10) 0.0239(10) 0.0257(14) -0.0001(9) 0.0058(9) 0.0049(8)
N4 0.0393(10) 0.0279(10) 0.0298(14) -0.0016(8) 0.0017(9) -0.0006(8)
C4 0.0335(11) 0.0240(10) 0.0278(15) 0.0018(9) 0.0074(10) 0.0022(9)
C5 0.0336(10) 0.0253(10) 0.0231(14) 0.0013(9) 0.0076(9) 0.0076(8)
N5 0.0512(11) 0.0284(9) 0.0238(13) 0.0025(8) 0.0069(9) -0.0001(8)
N6 0.0485(11) 0.0296(10) 0.0250(12) 0.0022(8) 0.0078(9) -0.0009(8)
C6 0.0326(10) 0.0271(11) 0.0252(15) -0.0001(9) 0.0032(10) 0.0051(9)
C7 0.0322(10) 0.0273(10) 0.0237(14) 0.0042(9) 0.0041(9) 0.0026(8)
C8 0.0334(11) 0.0283(11) 0.0295(16) -0.0028(10) -0.0040(10) 0.0009(9)
C9 0.0394(11) 0.0381(12) 0.0219(16) -0.0033(10) -0.0060(10) 0.0075(10)
C10 0.0738(18) 0.0483(16) 0.028(2) -0.0050(13) -0.0179(14) 0.0057(15)
C11 0.106(3) 0.060(2) 0.038(2) -0.0125(17) -0.0220(19) 0.016(2)
C12 0.090(2) 0.085(3) 0.021(2) -0.0001(17) -0.0027(17) 0.032(2)
C13 0.074(2) 0.080(2) 0.029(2) 0.0126(17) 0.0062(15) 0.0035(18)
C14 0.0521(15) 0.0593(17) 0.0241(18) 0.0044(13) 0.0035(12) -0.0021(13)
C15 0.0308(10) 0.0280(11) 0.0188(14) 0.0021(9) 0.0029(9) 0.0035(8)
C16 0.0254(10) 0.0233(10) 0.0300(16) -0.0016(9) -0.0006(9) 0.0025(8)
C17 0.0270(9) 0.0267(10) 0.0310(16) 0.0027(9) 0.0059(9) 0.0031(8)
C18 0.0485(13) 0.0331(13) 0.0382(19) 0.0008(11) 0.0113(12) -0.0043(11)
C19 0.0679(17) 0.0453(15) 0.041(2) 0.0071(13) 0.0184(15) -0.0011(13)
C20 0.0524(15) 0.0331(13) 0.068(2) 0.0149(14) 0.0298(14) 0.0029(11)
C21 0.0359(12) 0.0278(12) 0.069(2) 0.0016(12) 0.0155(12) -0.0012(10)
C22 0.0292(11) 0.0310(12) 0.0479(19) -0.0008(11) 0.0052(11) 0.0034(9)
C23 0.0370(11) 0.0206(10) 0.0248(15) 0.0012(9) 0.0071(10) 0.0043(8)
C24 0.0366(11) 0.0302(11) 0.0163(14) 0.0014(9) 0.0069(9) 0.0055(9)
C25 0.0377(11) 0.0290(11) 0.0245(15) 0.0020(9) 0.0077(10) 0.0032(9)
C26 0.0495(14) 0.0416(14) 0.0296(17) 0.0080(11) 0.0079(12) -0.0010(11)
C27 0.0584(16) 0.0454(15) 0.0405(19) 0.0157(13) 0.0125(14) -0.0011(12)
C28 0.0567(15) 0.0375(14) 0.057(2) 0.0103(14) 0.0171(14) -0.0048(12)
C29 0.0529(15) 0.0343(13) 0.054(2) -0.0055(13) 0.0067(14) -0.0065(12)
C30 0.0488(13) 0.0341(12) 0.0289(17) -0.0004(11) 0.0055(11) 0.0026(10)

loop_
_atom_type_symbol
_atom_type_description
_atom_type_scat_dispersion_real
_atom_type_scat_dispersion_imag
_atom_type_scat_source
C C 0.0033 0.0016 'International Tables Vol C Tables 4.2.6.8 and 6.1.1.4'
H H 0.0000 0.0000 'International Tables Vol C Tables 4.2.6.8 and 6.1.1.4'
N N 0.0061 0.0033 'International Tables Vol C Tables 4.2.6.8 and 6.1.1.4'
O O 0.0106 0.0060 'International Tables Vol C Tables 4.2.6.8 and 6.1.1.4'

loop_
_geom_angle_atom_site_label_1
_geom_angle_atom_site_label_2
_geom_angle_atom_site_label_3
_geom_angle
C6 C1 C2 120.20(19)
C6 C1 C15 118.4(2)
C2 C1 C15 121.33(19)
C7 O1 C8 102.57(16)
C7 N1 N2 106.45(18)
C15 O2 C16 101.98(16)
C3 C2 C1 119.7(2)
C8 N2 N1 106.71(18)
C15 N3 N4 105.98(17)
C23 O3 C24 102.27(16)
C2 C3 C4 120.2(2)
C2 C3 C7 121.9(2)
C4 C3 C7 117.96(19)
C16 N4 N3 106.43(17)
C5 C4 C3 119.9(2)
C6 C5 C4 120.1(2)
C6 C5 C23 118.9(2)
C4 C5 C23 120.93(19)
C23 N5 N6 106.34(18)
C24 N6 N5 106.25(18)
C5 C6 C1 119.9(2)
N1 C7 O1 112.39(19)
N1 C7 C3 127.3(2)
O1 C7 C3 120.29(18)
N2 C8 O1 111.9(2)
N2 C8 C9 127.9(2)
O1 C8 C9 120.24(19)
C14 C9 C10 120.1(3)
C14 C9 C8 121.5(2)
C10 C9 C8 118.4(2)
C11 C10 C9 119.4(3)
C12 C11 C10 120.6(3)
C13 C12 C11 119.6(3)
C12 C13 C14 121.2(3)
C13 C14 C9 119.0(3)
N3 C15 O2 113.10(17)
N3 C15 C1 127.54(19)
O2 C15 C1 119.28(19)
N4 C16 O2 112.51(18)
N4 C16 C17 128.93(19)
O2 C16 C17 118.5(2)
C18 C17 C22 120.1(2)
C18 C17 C16 121.5(2)
C22 C17 C16 118.4(2)
C17 C18 C19 120.3(2)
C20 C19 C18 119.4(3)
C19 C20 C21 120.4(3)
C22 C21 C20 120.2(2)
C21 C22 C17 119.6(3)
N5 C23 O3 112.51(19)
N5 C23 C5 128.18(19)
O3 C23 C5 119.31(19)
N6 C24 O3 112.64(18)
N6 C24 C25 128.0(2)
O3 C24 C25 119.40(19)
C30 C25 C26 120.0(2)
C30 C25 C24 121.5(2)
C26 C25 C24 118.4(2)
C27 C26 C25 119.8(3)
C28 C27 C26 120.2(3)
C27 C28 C29 120.1(2)
C28 C29 C30 120.2(3)
C29 C30 C25 119.6(2)

loop_
_geom_bond_atom_site_label_1
_geom_bond_atom_site_label_2
_geom_bond_distance
C1 C6 1.394(3)
C1 C2 1.396(3)
C1 C15 1.462(3)
O1 C7 1.364(2)
O1 C8 1.374(2)
N1 C7 1.296(3)
N1 N2 1.396(3)
O2 C15 1.364(2)
O2 C16 1.374(2)
C2 C3 1.390(3)
N2 C8 1.297(3)
N3 C15 1.292(3)
N3 N4 1.406(2)
O3 C23 1.369(2)
O3 C24 1.370(3)
C3 C4 1.396(3)
C3 C7 1.455(3)
N4 C16 1.292(3)
C4 C5 1.393(3)
C5 C6 1.389(3)
C5 C23 1.455(3)
N5 C23 1.294(3)
N5 N6 1.407(2)
N6 C24 1.291(3)
C8 C9 1.450(3)
C9 C14 1.388(3)
C9 C10 1.388(3)
C10 C11 1.381(5)
C11 C12 1.373(5)
C12 C13 1.369(5)
C13 C14 1.382(4)
C16 C17 1.458(3)
C17 C18 1.362(3)
C17 C22 1.404(3)
C18 C19 1.400(3)
C19 C20 1.377(4)
C20 C21 1.385(4)
C21 C22 1.373(3)
C24 C25 1.461(3)
C25 C30 1.390(3)
C25 C26 1.393(3)
C26 C27 1.383(3)
C27 C28 1.379(4)
C28 C29 1.385(4)
C29 C30 1.386(3)
